data_1570078
loop_
_publ_author_name
'Jena, Rohan'
'Laha, Subhajit'
'Dwarkanath, Nimish'
'Hazra, Arpan'
'Haldar, Ritesh'
'Balasubramanian, Sundaram'
'Maji, Tapas Kumar'

_publ_section_title
;
 Noncovalent interaction guided selectivity of haloaromatic isomers in a
 flexible porous coordination polymer.
;
_journal_issue 43
_journal_name_full 'Chemical science'
_journal_page_first 12321
_journal_page_last 12330
_journal_paper_doi 10.1039/d3sc03079b
_journal_volume 14
_journal_year 2023
_chemical_formula_sum 'C30 H18 Br2 N2 O4 Zn'
_chemical_formula_weight 695.65
_space_group_crystal_system monoclinic
_space_group_IT_number 13
_space_group_name_Hall '-P 2yc'
_space_group_name_H-M_alt 'P 1 2/c 1'
_atom_sites_solution_hydrogens geom
_audit_creation_method SHELXL-2018/3
_audit_update_record
;
2023-05-31 deposited with the CCDC.	2023-10-05 downloaded from the CCDC.
;
_cell_angle_alpha 90
_cell_angle_beta 92.2120(10)
_cell_angle_gamma 90
_cell_formula_units_Z 2
_cell_length_a 7.5558(2)
_cell_length_b 9.7064(2)
_cell_length_c 17.3881(4)
_cell_measurement_reflns_used 9860
_cell_measurement_temperature 293(2)
_cell_measurement_theta_max 28.24
_cell_measurement_theta_min 2.40
_cell_volume 1274.29(5)
_computing_structure_refinement 'SHELXL-2018/3 (Sheldrick, 2018)'
_computing_structure_solution 'SHELXT 2018/2 (Sheldrick, 2018)'
_diffrn_ambient_temperature 293(2)
_diffrn_measured_fraction_theta_full 0.996
_diffrn_measured_fraction_theta_max 0.997
_diffrn_measurement_device_type 'Bruker APEX-II CCD'
_diffrn_measurement_method '\f and \w scans'
_diffrn_radiation_type MoK\a
_diffrn_radiation_wavelength 0.71073
_diffrn_reflns_av_R_equivalents 0.0353
_diffrn_reflns_av_unetI/netI 0.0101
_diffrn_reflns_Laue_measured_fraction_full 0.996
_diffrn_reflns_Laue_measured_fraction_max 0.997
_diffrn_reflns_limit_h_max 10
_diffrn_reflns_limit_h_min -10
_diffrn_reflns_limit_k_max 12
_diffrn_reflns_limit_k_min -12
_diffrn_reflns_limit_l_max 23
_diffrn_reflns_limit_l_min -23
_diffrn_reflns_number 83765
_diffrn_reflns_point_group_measured_fraction_full 0.996
_diffrn_reflns_point_group_measured_fraction_max 0.997
_diffrn_reflns_theta_full 25.242
_diffrn_reflns_theta_max 28.328
_diffrn_reflns_theta_min 2.098
_exptl_absorpt_coefficient_mu 4.141
_exptl_crystal_colour 'Pale yellow'
_exptl_crystal_density_diffrn 1.813
_exptl_crystal_description Cube
_exptl_crystal_F_000 688
_exptl_crystal_size_max 0.0681
_exptl_crystal_size_mid 0.0543
_exptl_crystal_size_min 0.0497
_refine_diff_density_max 1.384
_refine_diff_density_min -1.471
_refine_diff_density_rms 0.477
_refine_ls_extinction_coef 0.104(6)
_refine_ls_extinction_expression Fc^*^=kFc[1+0.001xFc^2^\l^3^/sin(2\q)]^-1/4^
_refine_ls_extinction_method 'SHELXL-2018/3 (Sheldrick 2018)'
_refine_ls_goodness_of_fit_ref 1.113
_refine_ls_hydrogen_treatment constr
_refine_ls_matrix_type full
_refine_ls_number_parameters 179
_refine_ls_number_reflns 3158
_refine_ls_number_restraints 0
_refine_ls_restrained_S_all 1.113
_refine_ls_R_factor_all 0.0588
_refine_ls_R_factor_gt 0.0441
_refine_ls_shift/su_max 0.000
_refine_ls_shift/su_mean 0.000
_refine_ls_structure_factor_coef Fsqd
_refine_ls_weighting_details 'w=1/[\s^2^(Fo^2^)+(0.1005P)^2^+0.5833P] where P=(Fo^2^+2Fc^2^)/3'
_refine_ls_weighting_scheme calc
_refine_ls_wR_factor_gt 0.1172
_refine_ls_wR_factor_ref 0.1435
_reflns_Friedel_coverage 0.000
_reflns_number_gt 2928
_reflns_number_total 3158
_reflns_threshold_expression 'I > 2\s(I)'
_cod_data_source_file d3sc03079b2.cif
_cod_data_source_block m_DBB
_cod_depositor_comments 'Adding full bibliography for 1570070--1570080.cif.'
_cod_original_sg_symbol_H-M 'P 2/c'
_cod_database_code 1570078
_shelx_shelxl_version_number 2018/3
_shelx_space_group_comment
;
The symmetry employed for this shelxl refinement is uniquely defined
by the following loop, which should always be used as a source of
symmetry information in preference to the above space-group names.
They are only intended as comments.
;

loop_
_space_group_symop_operation_xyz
'x, y, z'
'-x, y, -z+1/2'
'-x, -y, -z'
'x, -y, z-1/2'

loop_
_atom_site_label
_atom_site_type_symbol
_atom_site_fract_x
_atom_site_fract_y
_atom_site_fract_z
_atom_site_U_iso_or_equiv
_atom_site_adp_type
_atom_site_occupancy
_atom_site_site_symmetry_order
_atom_site_calc_flag
_atom_site_refinement_flags_posn
_atom_site_refinement_flags_adp
_atom_site_refinement_flags_occupancy
_atom_site_disorder_assembly
_atom_site_disorder_group
Br1 Br 0.39667(5) 0.44959(5) 0.40474(2) 0.0690(2) Uani 1 1 d . . . . .
Zn1 Zn 0.000000 0.66976(4) 0.250000 0.03337(19) Uani 1 2 d S T P . .
O1 O 0.0400(3) 0.8055(2) 0.35800(14) 0.0488(5) Uani 1 1 d . . . . .
O2 O 0.2484(3) 0.7401(2) 0.28206(12) 0.0463(5) Uani 1 1 d . . . . .
N1 N 0.0587(3) 0.5020(2) 0.17802(12) 0.0339(4) Uani 1 1 d . . . . .
C1 C 0.500000 0.4288(4) 0.250000 0.0420(8) Uani 1 2 d S T P . .
H1 H 0.499999 0.524654 0.249999 0.050 Uiso 1 2 calc R U P . .
C2 C 0.4554(4) 0.3540(3) 0.31411(16) 0.0421(6) Uani 1 1 d . . . . .
C3 C 0.4552(5) 0.2119(4) 0.31516(19) 0.0536(7) Uani 1 1 d . . . . .
H3 H 0.425122 0.164425 0.359253 0.064 Uiso 1 1 calc R U . . .
C4 C 0.500000 0.1412(5) 0.250000 0.0624(13) Uani 1 2 d S T P . .
H4 H 0.500002 0.045406 0.250000 0.075 Uiso 1 2 calc R U P . .
C5 C 0.1121(4) 0.5045(4) 0.10627(17) 0.0455(6) Uani 1 1 d . . . . .
H5 H 0.132771 0.589085 0.083173 0.055 Uiso 1 1 calc R U . . .
C6 C 0.1383(5) 0.3836(4) 0.06419(19) 0.0569(8) Uani 1 1 d . . . . .
H6 H 0.174127 0.388657 0.013706 0.068 Uiso 1 1 calc R U . . .
C7 C 0.1112(5) 0.2596(4) 0.0972(2) 0.0565(8) Uani 1 1 d . . . . .
H7 H 0.128811 0.179153 0.069430 0.068 Uiso 1 1 calc R U . . .
C8 C 0.0563(4) 0.2525(3) 0.17378(18) 0.0431(6) Uani 1 1 d . . . . .
C9 C 0.0299(3) 0.3784(2) 0.21132(14) 0.0326(5) Uani 1 1 d . . . . .
C10 C 0.0265(5) 0.1258(3) 0.2134(2) 0.0569(8) Uani 1 1 d . . . . .
H10 H 0.043989 0.042517 0.188344 0.068 Uiso 1 1 calc R U . . .
C11 C 0.1992(4) 0.8010(3) 0.34166(15) 0.0374(5) Uani 1 1 d . . . . .
C12 C 0.3367(3) 0.8678(3) 0.39410(14) 0.0342(5) Uani 1 1 d . . . . .
C13 C 0.5193(4) 0.8432(3) 0.38410(15) 0.0387(5) Uani 1 1 d . . . . .
H13 H 0.554988 0.788299 0.343721 0.046 Uiso 1 1 calc R U . . .
C14 C 0.6429(3) 0.9006(3) 0.43406(15) 0.0380(5) Uani 1 1 d . . . . .
H14 H 0.762447 0.883148 0.427658 0.046 Uiso 1 1 calc R U . . .
C15 C 0.5917(3) 0.9863(3) 0.49541(14) 0.0312(5) Uani 1 1 d . . . . .
C16 C 0.7170(3) 1.0482(3) 0.54776(15) 0.0333(5) Uani 1 1 d . . . . .
H16 H 0.837185 1.031560 0.542535 0.040 Uiso 1 1 calc R U . . .

loop_
_atom_site_aniso_label
_atom_site_aniso_U_11
_atom_site_aniso_U_22
_atom_site_aniso_U_33
_atom_site_aniso_U_23
_atom_site_aniso_U_13
_atom_site_aniso_U_12
Br1 0.0677(3) 0.0940(4) 0.0456(3) -0.01857(17) 0.00522(17) 0.0186(2)
Zn1 0.0364(3) 0.0267(3) 0.0361(3) 0.000 -0.01001(16) 0.000
O1 0.0392(10) 0.0430(10) 0.0634(14) -0.0129(10) -0.0085(9) -0.0045(8)
O2 0.0511(11) 0.0529(12) 0.0344(9) -0.0071(8) -0.0070(8) -0.0124(9)
N1 0.0370(10) 0.0330(10) 0.0315(10) 0.0008(8) -0.0029(8) -0.0007(8)
C1 0.0426(19) 0.0384(19) 0.044(2) 0.000 -0.0052(15) 0.000
C2 0.0405(13) 0.0508(15) 0.0346(12) -0.0049(11) -0.0005(10) 0.0037(11)
C3 0.068(2) 0.0500(17) 0.0424(15) 0.0091(13) 0.0017(14) -0.0056(15)
C4 0.093(4) 0.038(2) 0.055(3) 0.000 -0.003(3) 0.000
C5 0.0474(15) 0.0526(16) 0.0367(13) 0.0046(12) 0.0028(11) -0.0016(12)
C6 0.0605(19) 0.073(2) 0.0379(15) -0.0079(15) 0.0108(13) 0.0020(16)
C7 0.0582(19) 0.0566(19) 0.0553(19) -0.0213(15) 0.0114(15) 0.0024(14)
C8 0.0424(14) 0.0341(13) 0.0530(16) -0.0103(11) 0.0043(11) 0.0005(10)
C9 0.0310(10) 0.0285(11) 0.0380(12) -0.0025(9) -0.0020(9) -0.0002(8)
C10 0.0595(19) 0.0296(13) 0.082(2) -0.0090(14) 0.0115(16) -0.0005(12)
C11 0.0473(13) 0.0274(10) 0.0363(12) 0.0032(9) -0.0125(10) -0.0064(10)
C12 0.0392(12) 0.0324(11) 0.0304(11) 0.0025(9) -0.0052(9) -0.0085(9)
C13 0.0433(13) 0.0383(13) 0.0346(12) -0.0068(10) 0.0020(10) -0.0033(10)
C14 0.0350(12) 0.0417(13) 0.0376(12) -0.0060(10) 0.0033(9) -0.0021(10)
C15 0.0322(12) 0.0324(11) 0.0291(11) 0.0012(9) 0.0022(8) -0.0047(9)
C16 0.0317(11) 0.0351(11) 0.0330(11) 0.0030(9) -0.0003(9) -0.0058(9)

loop_
_atom_type_symbol
_atom_type_description
_atom_type_scat_dispersion_real
_atom_type_scat_dispersion_imag
_atom_type_scat_source
C C 0.0033 0.0016 'International Tables Vol C Tables 4.2.6.8 and 6.1.1.4'
H H 0.0000 0.0000 'International Tables Vol C Tables 4.2.6.8 and 6.1.1.4'
Br Br -0.2901 2.4595 'International Tables Vol C Tables 4.2.6.8 and 6.1.1.4'
N N 0.0061 0.0033 'International Tables Vol C Tables 4.2.6.8 and 6.1.1.4'
O O 0.0106 0.0060 'International Tables Vol C Tables 4.2.6.8 and 6.1.1.4'
Zn Zn 0.2839 1.4301 'International Tables Vol C Tables 4.2.6.8 and 6.1.1.4'

loop_
_geom_angle_atom_site_label_1
_geom_angle_atom_site_label_2
_geom_angle_atom_site_label_3
_geom_angle
_geom_angle_site_symmetry_1
_geom_angle_site_symmetry_3
_geom_angle_publ_flag
O2 Zn1 O2 141.18(13) . 2 ?
O2 Zn1 N1 107.82(8) . 2 ?
O2 Zn1 N1 101.92(8) 2 2 ?
O2 Zn1 N1 101.92(8) . . ?
O2 Zn1 N1 107.82(8) 2 . ?
N1 Zn1 N1 79.06(12) 2 . ?
O2 Zn1 O1 59.93(8) . . ?
O2 Zn1 O1 96.95(8) 2 . ?
N1 Zn1 O1 88.97(9) 2 . ?
N1 Zn1 O1 154.17(8) . . ?
O2 Zn1 O1 96.95(8) . 2 ?
O2 Zn1 O1 59.93(8) 2 2 ?
N1 Zn1 O1 154.17(8) 2 2 ?
N1 Zn1 O1 88.96(9) . 2 ?
O1 Zn1 O1 110.25(12) . 2 ?
O2 Zn1 C11 30.21(9) . . ?
O2 Zn1 C11 121.69(9) 2 . ?
N1 Zn1 C11 98.65(8) 2 . ?
N1 Zn1 C11 129.51(9) . . ?
O1 Zn1 C11 29.75(9) . . ?
O1 Zn1 C11 106.56(8) 2 . ?
O2 Zn1 C11 121.69(9) . 2 ?
O2 Zn1 C11 30.21(9) 2 2 ?
N1 Zn1 C11 129.51(9) 2 2 ?
N1 Zn1 C11 98.65(8) . 2 ?
O1 Zn1 C11 106.56(8) . 2 ?
O1 Zn1 C11 29.75(9) 2 2 ?
C11 Zn1 C11 118.68(12) . 2 ?
C11 O1 Zn1 83.79(17) . . ?
C11 O2 Zn1 94.78(18) . . ?
C5 N1 C9 118.6(3) . . ?
C5 N1 Zn1 128.5(2) . . ?
C9 N1 Zn1 112.91(17) . . ?
C2 C1 C2 116.6(4) 2_655 . ?
C1 C2 C3 122.4(3) . . ?
C1 C2 Br1 119.0(2) . . ?
C3 C2 Br1 118.5(2) . . ?
C4 C3 C2 119.1(3) . . ?
C3 C4 C3 120.3(5) . 2_655 ?
N1 C5 C6 122.0(3) . . ?
C7 C6 C5 119.8(3) . . ?
C6 C7 C8 119.9(3) . . ?
C9 C8 C7 116.6(3) . . ?
C9 C8 C10 119.8(3) . . ?
C7 C8 C10 123.6(3) . . ?
N1 C9 C8 123.0(2) . . ?
N1 C9 C9 117.55(14) . 2 ?
C8 C9 C9 119.42(17) . 2 ?
C10 C10 C8 120.78(19) 2 . ?
O1 C11 O2 121.4(2) . . ?
O1 C11 C12 119.8(3) . . ?
O2 C11 C12 118.8(3) . . ?
O1 C11 Zn1 66.47(14) . . ?
O2 C11 Zn1 55.01(13) . . ?
C12 C11 Zn1 172.9(2) . . ?
C16 C12 C13 120.5(2) 3_676 . ?
C16 C12 C11 119.1(2) 3_676 . ?
C13 C12 C11 120.4(2) . . ?
C14 C13 C12 119.8(2) . . ?
C13 C14 C15 121.1(2) . . ?
C14 C15 C16 122.3(2) . . ?
C14 C15 C15 119.2(3) . 3_676 ?
C16 C15 C15 118.4(3) . 3_676 ?
C12 C16 C15 120.9(2) 3_676 . ?

loop_
_geom_bond_atom_site_label_1
_geom_bond_atom_site_label_2
_geom_bond_distance
_geom_bond_site_symmetry_2
_geom_bond_publ_flag
Br1 C2 1.896(3) . ?
Zn1 O2 2.054(2) . ?
Zn1 O2 2.054(2) 2 ?
Zn1 N1 2.111(2) 2 ?
Zn1 N1 2.111(2) . ?
Zn1 O1 2.304(2) . ?
Zn1 O1 2.305(2) 2 ?
Zn1 C11 2.499(2) . ?
Zn1 C11 2.499(2) 2 ?
O1 C11 1.247(4) . ?
O2 C11 1.262(4) . ?
N1 C5 1.326(4) . ?
N1 C9 1.354(3) . ?
C1 C2 1.383(4) 2_655 ?
C1 C2 1.383(4) . ?
C2 C3 1.379(5) . ?
C3 C4 1.378(4) . ?
C5 C6 1.401(5) . ?
C6 C7 1.352(6) . ?
C7 C8 1.412(5) . ?
C8 C9 1.403(4) . ?
C8 C10 1.431(5) . ?
C9 C9 1.436(5) 2 ?
C10 C10 1.350(8) 2 ?
C11 C12 1.503(3) . ?
C12 C16 1.372(4) 3_676 ?
C12 C13 1.417(4) . ?
C13 C14 1.369(4) . ?
C14 C15 1.418(3) . ?
C15 C16 1.421(3) . ?
C15 C15 1.425(5) 3_676 ?
